data_7021176
loop_
_publ_author_name
'Wang, Huiyu'
'Ke, Hongshan'
'Lin, Shuang-Yan'
'Guo, Yang'
'Zhao, Lang'
'Tang, Jinkui'
'Li, Yun-Hui'

_publ_section_title
;
 Heterometallic octanuclear RE(III)3Ni(II)5 (RE = Dy(III), Gd(III) and
 Y(III)) clusters with slow magnetic relaxation for the dysprosium
 derivative.
;
_journal_issue 15
_journal_name_full 'Dalton transactions (Cambridge, England : 2003)'
_journal_page_first 5298
_journal_page_last 5303
_journal_paper_doi 10.1039/c3dt32572e
_journal_volume 42
_journal_year 2013
_chemical_formula_sum 'C98 H114 Gd3 N5 Ni5 O34'
_chemical_formula_weight 2671.24
_chemical_name_systematic
;
?
;
_space_group_IT_number 2
_symmetry_cell_setting triclinic
_symmetry_space_group_name_Hall '-P 1'
_symmetry_space_group_name_H-M 'P -1'
_atom_sites_solution_hydrogens geom
_atom_sites_solution_primary direct
_atom_sites_solution_secondary difmap
_audit_creation_method SHELXL-97
_cell_angle_alpha 90.0610(10)
_cell_angle_beta 101.2610(10)
_cell_angle_gamma 111.4780(10)
_cell_formula_units_Z 2
_cell_length_a 14.2034(11)
_cell_length_b 16.8522(13)
_cell_length_c 24.8633(18)
_cell_measurement_reflns_used 9938
_cell_measurement_temperature 185(2)
_cell_measurement_theta_max 26.14
_cell_measurement_theta_min 2.39
_cell_volume 5414.2(7)
_computing_cell_refinement 'Bruker SMART'
_computing_data_collection 'Bruker SMART'
_computing_data_reduction 'Bruker SAINT'
_computing_molecular_graphics 'Bruker SHELXTL'
_computing_publication_material 'Bruker SHELXTL'
_computing_structure_refinement 'SHELXL-97 (Sheldrick, 1997)'
_computing_structure_solution 'SHELXS-97 (Sheldrick, 1990)'
_diffrn_ambient_temperature 185(2)
_diffrn_measured_fraction_theta_full 0.981
_diffrn_measured_fraction_theta_max 0.981
_diffrn_measurement_device_type 'CCD area detector'
_diffrn_measurement_method 'phi and omega scans'
_diffrn_radiation_monochromator graphite
_diffrn_radiation_source 'fine-focus sealed tube'
_diffrn_radiation_type MoK\a
_diffrn_radiation_wavelength 0.71073
_diffrn_reflns_av_R_equivalents 0.0284
_diffrn_reflns_av_sigmaI/netI 0.0641
_diffrn_reflns_limit_h_max 17
_diffrn_reflns_limit_h_min -15
_diffrn_reflns_limit_k_max 20
_diffrn_reflns_limit_k_min -20
_diffrn_reflns_limit_l_max 30
_diffrn_reflns_limit_l_min -24
_diffrn_reflns_number 30431
_diffrn_reflns_theta_full 26.20
_diffrn_reflns_theta_max 26.20
_diffrn_reflns_theta_min 1.30
_exptl_absorpt_coefficient_mu 2.739
_exptl_absorpt_correction_T_max 0.7004
_exptl_absorpt_correction_T_min 0.6103
_exptl_absorpt_correction_type multi-scan
_exptl_absorpt_process_details crystalclear
_exptl_crystal_colour brown
_exptl_crystal_density_diffrn 1.639
_exptl_crystal_density_method 'not measured'
_exptl_crystal_description block
_exptl_crystal_F_000 2682
_exptl_crystal_size_max 0.20
_exptl_crystal_size_mid 0.18
_exptl_crystal_size_min 0.14
_refine_diff_density_max 2.726
_refine_diff_density_min -1.213
_refine_diff_density_rms 0.235
_refine_ls_extinction_method none
_refine_ls_goodness_of_fit_ref 1.058
_refine_ls_hydrogen_treatment constr
_refine_ls_matrix_type full
_refine_ls_number_parameters 1329
_refine_ls_number_reflns 21304
_refine_ls_number_restraints 33
_refine_ls_restrained_S_all 1.062
_refine_ls_R_factor_all 0.0800
_refine_ls_R_factor_gt 0.0557
_refine_ls_shift/su_max 0.001
_refine_ls_shift/su_mean 0.000
_refine_ls_structure_factor_coef Fsqd
_refine_ls_weighting_details 'calc w=1/[\s^2^(Fo^2^)+(0.0985P)^2^+12.2878P] where P=(Fo^2^+2Fc^2^)/3'
_refine_ls_weighting_scheme calc
_refine_ls_wR_factor_gt 0.1605
_refine_ls_wR_factor_ref 0.1803
_reflns_number_gt 15635
_reflns_number_total 21304
_reflns_threshold_expression >2sigma(I)
_cod_data_source_file c3dt32572e.txt
_cod_data_source_block Gd3Ni5
_cod_depositor_comments
;
The following automatic conversions were performed:

'_symmetry_cell_setting' value 'Triclinic' changed to 'triclinic'
according to /home/saulius/struct/CIF-dictionaries/cif_core.dic
dictionary named 'cif_core.dic' version 2.4.2 from 2011-04-26.

Automatic conversion script
Id: cif_fix_values 1891 2012-01-12 08:04:46Z andrius 

 Adding full bibliography for 7021175--7021177.cif.
;
_cod_original_sg_symbol_H-M P-1
_cod_database_code 7021176

loop_
_symmetry_equiv_pos_as_xyz
'x, y, z'
'-x, -y, -z'

loop_
_atom_site_label
_atom_site_type_symbol
_atom_site_fract_x
_atom_site_fract_y
_atom_site_fract_z
_atom_site_U_iso_or_equiv
_atom_site_adp_type
_atom_site_occupancy
_atom_site_symmetry_multiplicity
_atom_site_calc_flag
_atom_site_refinement_flags
_atom_site_disorder_assembly
_atom_site_disorder_group
Gd1 Gd 0.70909(3) 0.40085(2) 0.268321(14) 0.02837(11) Uani 1 1 d . . .
Gd2 Gd 0.55753(3) 0.22976(2) 0.150177(16) 0.03192(11) Uani 1 1 d . . .
Gd3 Gd 0.54838(3) 0.17632(3) 0.302521(17) 0.03730(12) Uani 1 1 d . . .
Ni1 Ni 0.78240(8) 0.32159(7) 0.38741(4) 0.0329(2) Uani 1 1 d . . .
Ni2 Ni 0.59052(7) 0.44004(6) 0.13555(4) 0.0299(2) Uani 1 1 d . . .
Ni3 Ni 0.79173(7) 0.39666(6) 0.14321(4) 0.0297(2) Uani 1 1 d . . .
Ni4 Ni 0.57174(8) 0.35558(6) 0.37630(4) 0.0316(2) Uani 1 1 d . . .
Ni5 Ni 0.45633(9) 0.05250(7) 0.19442(5) 0.0422(3) Uani 1 1 d D . .
N1 N 0.8492(5) 0.4977(4) 0.1015(3) 0.0326(14) Uani 1 1 d U . .
N2 N 0.6238(5) 0.5021(4) 0.0702(3) 0.0332(14) Uani 1 1 d U . .
N3 N 0.8346(5) 0.3823(4) 0.4615(3) 0.0357(15) Uani 1 1 d U . .
N4 N 0.5982(5) 0.3760(4) 0.4566(3) 0.0335(15) Uani 1 1 d U . .
N5 N 0.3110(9) -0.0287(7) 0.1882(5) 0.103(4) Uani 1 1 d DU . .
O1 O 0.8266(4) 0.3208(4) 0.0941(2) 0.0384(13) Uani 1 1 d . . .
O2 O 0.7598(4) 0.4828(3) 0.1884(2) 0.0315(11) Uani 1 1 d . . .
O3 O 0.6344(4) 0.3521(3) 0.0978(2) 0.0311(11) Uani 1 1 d . . .
O4 O 0.5782(4) 0.5397(4) 0.1723(2) 0.0375(13) Uani 1 1 d . . .
O5 O 0.8145(5) 0.2200(4) 0.4119(2) 0.0454(15) Uani 1 1 d . . .
O6 O 0.7388(4) 0.4243(3) 0.3681(2) 0.0299(11) Uani 1 1 d . . .
O7 O 0.6187(4) 0.2549(3) 0.3959(2) 0.0338(12) Uani 1 1 d . . .
O8 O 0.5471(4) 0.4628(3) 0.3610(2) 0.0343(12) Uani 1 1 d . . .
O9 O 0.4177(4) 0.2848(4) 0.3757(2) 0.0411(13) Uani 1 1 d . . .
O10 O 0.4020(5) 0.1601(4) 0.3358(3) 0.0491(16) Uani 1 1 d . . .
O11 O 0.4337(4) 0.3851(3) 0.0996(2) 0.0336(12) Uani 1 1 d . . .
O12 O 0.4168(4) 0.2484(4) 0.0947(2) 0.0397(13) Uani 1 1 d . . .
O13 O 0.8906(4) 0.4510(4) 0.2953(2) 0.0382(13) Uani 1 1 d . . .
O14 O 0.9294(4) 0.3866(4) 0.3704(2) 0.0396(13) Uani 1 1 d . . .
O15 O 0.7203(4) 0.2761(3) 0.3087(2) 0.0364(13) Uani 1 1 d . . .
H15A H 0.7639 0.2521 0.2920 0.044 Uiso 1 1 calc . . .
O16 O 0.5554(4) 0.3174(3) 0.2978(2) 0.0330(12) Uani 1 1 d . . .
H16A H 0.4920 0.3208 0.2738 0.040 Uiso 1 1 calc . . .
O17 O 0.5650(4) 0.3583(3) 0.1939(2) 0.0288(11) Uani 1 1 d . . .
H17A H 0.4994 0.3509 0.2060 0.035 Uiso 1 1 calc . . .
O18 O 0.6006(4) 0.1414(3) 0.2198(2) 0.0353(12) Uani 1 1 d . . .
H18A H 0.6632 0.1266 0.2224 0.042 Uiso 1 1 calc . . .
O19 O 0.4420(4) 0.1699(3) 0.2115(2) 0.0371(13) Uani 1 1 d . . .
O20 O 0.7293(4) 0.3145(3) 0.19684(19) 0.0294(11) Uani 1 1 d . . .
H20A H 0.7711 0.2795 0.2113 0.035 Uiso 1 1 calc . . .
O21 O 0.5061(5) -0.0480(4) 0.1833(3) 0.0521(16) Uani 1 1 d . . .
H21A H 0.5566 -0.0555 0.2119 0.062 Uiso 1 1 calc R . .
O22 O 0.6531(6) 0.1048(4) 0.3513(3) 0.0533(17) Uani 1 1 d . . .
H22A H 0.7040 0.1395 0.3814 0.064 Uiso 1 1 calc R . .
O23 O 0.6641(5) 0.1851(4) 0.1024(2) 0.0454(15) Uani 1 1 d . . .
H23A H 0.7195 0.2320 0.0937 0.054 Uiso 1 1 calc R . .
O24 O 0.6469(4) 0.5136(3) 0.2773(2) 0.0358(12) Uani 1 1 d . . .
O25 O 0.9374(4) 0.4262(4) 0.1970(2) 0.0413(14) Uani 1 1 d . . .
H25A H 0.9373 0.4072 0.2329 0.050 Uiso 1 1 calc R . .
O26A O 0.7285(16) 0.8519(14) 0.3230(6) 0.118(10) Uani 0.53(2) 1 d P A 1
O26B O 0.7846(17) 0.8003(17) 0.3222(8) 0.111(10) Uani 0.47(2) 1 d P A 2
O27 O 0.511(3) 0.8315(13) 0.2638(5) 0.300(15) Uani 1 1 d . . .
H27A H 0.5615 0.8740 0.2802 0.450 Uiso 1 1 calc R . .
O28 O -0.0739(9) 0.2270(8) 0.1579(4) 0.110(4) Uani 1 1 d . . .
H28 H -0.0960 0.2483 0.1301 0.164 Uiso 1 1 calc R . .
O29 O 0.8355(9) 0.2048(7) 0.2478(4) 0.107(3) Uani 1 1 d . . .
O30 O 0.7756(10) 0.9083(8) 0.4260(5) 0.122(4) Uani 1 1 d . . .
H30 H 0.7581 0.8824 0.3946 0.184 Uiso 1 1 calc R . .
O31 O 0.6342(12) 0.8863(11) 0.4870(9) 0.225(10) Uani 1 1 d . . .
H31 H 0.6825 0.8679 0.4911 0.338 Uiso 1 1 calc . . .
O32 O 0.3989(8) 0.3834(6) 0.2531(4) 0.100(3) Uani 1 1 d . . .
O33 O 0.3333(11) 0.7057(9) 0.2005(5) 0.159(6) Uani 1 1 d . . .
O34 O 0.9978(14) 0.9859(12) 0.1353(6) 0.198(8) Uani 1 1 d . . .
C1 C 0.8201(6) 0.5615(5) 0.1795(3) 0.0322(17) Uani 1 1 d . . .
C2 C 0.8396(7) 0.6328(6) 0.2143(4) 0.043(2) Uani 1 1 d . . .
H2 H 0.8142 0.6255 0.2473 0.052 Uiso 1 1 calc R . .
C3 C 0.8954(7) 0.7144(6) 0.2017(4) 0.044(2) Uani 1 1 d . . .
H3 H 0.9065 0.7626 0.2255 0.052 Uiso 1 1 calc R . .
C4 C 0.9349(7) 0.7258(6) 0.1546(4) 0.046(2) Uani 1 1 d . . .
H4 H 0.9722 0.7820 0.1458 0.055 Uiso 1 1 calc R . .
C5 C 0.9208(7) 0.6568(6) 0.1203(3) 0.042(2) Uani 1 1 d . . .
H5 H 0.9494 0.6653 0.0883 0.051 Uiso 1 1 calc R . .
C6 C 0.8649(6) 0.5746(5) 0.1322(3) 0.0333(17) Uani 1 1 d . . .
C7 C 0.8682(6) 0.4946(6) 0.0542(3) 0.0381(19) Uani 1 1 d . . .
H7 H 0.8895 0.5471 0.0374 0.046 Uiso 1 1 calc R . .
C8 C 0.8611(6) 0.4210(5) 0.0237(3) 0.0358(18) Uani 1 1 d . . .
C9 C 0.8396(6) 0.3384(5) 0.0434(3) 0.0347(18) Uani 1 1 d . . .
C10 C 0.8326(7) 0.2717(6) 0.0066(3) 0.0390(19) Uani 1 1 d . . .
H10 H 0.8215 0.2167 0.0195 0.047 Uiso 1 1 calc R . .
C11 C 0.8411(7) 0.2834(6) -0.0469(4) 0.046(2) Uani 1 1 d . . .
H11 H 0.8337 0.2361 -0.0705 0.055 Uiso 1 1 calc R . .
C12 C 0.8602(8) 0.3620(7) -0.0670(4) 0.052(2) Uani 1 1 d . . .
H12 H 0.8655 0.3697 -0.1043 0.063 Uiso 1 1 calc R . .
C13 C 0.8718(7) 0.4309(6) -0.0314(3) 0.044(2) Uani 1 1 d . . .
H13 H 0.8873 0.4861 -0.0448 0.053 Uiso 1 1 calc R . .
C14 C 0.6181(6) 0.3642(5) 0.0429(3) 0.0327(17) Uani 1 1 d . . .
C15 C 0.6051(7) 0.3023(5) 0.0027(3) 0.040(2) Uani 1 1 d . . .
H15 H 0.6009 0.2468 0.0126 0.048 Uiso 1 1 calc R . .
C16 C 0.5982(7) 0.3202(6) -0.0513(4) 0.048(2) Uani 1 1 d . . .
H16 H 0.5917 0.2777 -0.0784 0.058 Uiso 1 1 calc R . .
C17 C 0.6005(7) 0.3993(7) -0.0668(3) 0.048(2) Uani 1 1 d . . .
H17 H 0.5969 0.4113 -0.1043 0.057 Uiso 1 1 calc R . .
C18 C 0.6078(6) 0.4607(6) -0.0284(3) 0.040(2) Uani 1 1 d . . .
H18 H 0.6059 0.5141 -0.0394 0.048 Uiso 1 1 calc R . .
C19 C 0.6181(6) 0.4445(5) 0.0268(3) 0.0333(17) Uani 1 1 d . . .
C20 C 0.6474(6) 0.5816(6) 0.0658(3) 0.0382(19) Uani 1 1 d . . .
H20 H 0.6670 0.6035 0.0328 0.046 Uiso 1 1 calc R . .
C21 C 0.6466(6) 0.6411(5) 0.1069(3) 0.0361(18) Uani 1 1 d . . .
C22 C 0.6803(8) 0.7267(6) 0.0962(4) 0.051(2) Uani 1 1 d . . .
H22 H 0.7041 0.7420 0.0631 0.061 Uiso 1 1 calc R . .
C23 C 0.6810(10) 0.7905(7) 0.1310(5) 0.066(3) Uani 1 1 d . . .
H23 H 0.7051 0.8487 0.1227 0.079 Uiso 1 1 calc R . .
C24 C 0.6454(9) 0.7665(7) 0.1778(4) 0.061(3) Uani 1 1 d . . .
H24 H 0.6430 0.8090 0.2021 0.074 Uiso 1 1 calc R . .
C25 C 0.6130(8) 0.6833(6) 0.1912(4) 0.046(2) Uani 1 1 d . . .
H25 H 0.5905 0.6701 0.2248 0.055 Uiso 1 1 calc R . .
C26 C 0.6120(6) 0.6180(5) 0.1573(3) 0.0345(17) Uani 1 1 d . . .
C27 C 0.7935(6) 0.4878(5) 0.4082(3) 0.0306(16) Uani 1 1 d . . .
C28 C 0.8034(6) 0.5721(5) 0.4016(3) 0.0371(18) Uani 1 1 d . . .
H28A H 0.7759 0.5873 0.3670 0.045 Uiso 1 1 calc R . .
C29 C 0.8522(7) 0.6334(6) 0.4445(4) 0.044(2) Uani 1 1 d . . .
H29A H 0.8570 0.6906 0.4395 0.052 Uiso 1 1 calc R . .
C30 C 0.8943(7) 0.6134(6) 0.4946(4) 0.045(2) Uani 1 1 d . . .
H30A H 0.9266 0.6564 0.5243 0.054 Uiso 1 1 calc R . .
C31 C 0.8901(7) 0.5324(6) 0.5020(3) 0.046(2) Uani 1 1 d . . .
H31A H 0.9212 0.5194 0.5365 0.055 Uiso 1 1 calc R . .
C32 C 0.8406(6) 0.4684(5) 0.4594(3) 0.0349(18) Uani 1 1 d . . .
C33 C 0.8630(7) 0.3510(6) 0.5063(4) 0.045(2) Uani 1 1 d . . .
H33 H 0.8815 0.3854 0.5399 0.054 Uiso 1 1 calc R . .
C34 C 0.8684(6) 0.2680(6) 0.5088(4) 0.043(2) Uani 1 1 d . . .
C35 C 0.9021(7) 0.2462(7) 0.5619(4) 0.057(3) Uani 1 1 d . . .
H35 H 0.9153 0.2854 0.5924 0.068 Uiso 1 1 calc R . .
C36 C 0.9166(9) 0.1712(8) 0.5714(5) 0.071(3) Uani 1 1 d . . .
H36 H 0.9403 0.1586 0.6076 0.085 Uiso 1 1 calc R . .
C37 C 0.8959(9) 0.1146(8) 0.5267(5) 0.069(3) Uani 1 1 d . . .
H37 H 0.9032 0.0613 0.5324 0.083 Uiso 1 1 calc R . .
C38 C 0.8647(8) 0.1338(7) 0.4742(4) 0.057(3) Uani 1 1 d . . .
H38 H 0.8542 0.0945 0.4441 0.068 Uiso 1 1 calc R . .
C39 C 0.8482(7) 0.2088(6) 0.4641(4) 0.044(2) Uani 1 1 d . . .
C40 C 0.6102(6) 0.2392(5) 0.4479(3) 0.0359(18) Uani 1 1 d . . .
C41 C 0.6077(7) 0.1609(6) 0.4689(4) 0.046(2) Uani 1 1 d . . .
H41 H 0.6056 0.1154 0.4455 0.055 Uiso 1 1 calc R . .
C42 C 0.6082(8) 0.1515(7) 0.5252(4) 0.057(3) Uani 1 1 d . . .
H42 H 0.6095 0.0999 0.5401 0.068 Uiso 1 1 calc R . .
C43 C 0.6069(8) 0.2161(7) 0.5591(4) 0.055(3) Uani 1 1 d . . .
H43 H 0.6073 0.2088 0.5970 0.066 Uiso 1 1 calc R . .
C44 C 0.6051(8) 0.2911(6) 0.5378(4) 0.048(2) Uani 1 1 d . . .
H44 H 0.6033 0.3350 0.5612 0.058 Uiso 1 1 calc R . .
C45 C 0.6058(6) 0.3033(5) 0.4830(3) 0.0376(19) Uani 1 1 d . . .
C46 C 0.6062(7) 0.4449(5) 0.4819(3) 0.0383(19) Uani 1 1 d . . .
H46 H 0.6195 0.4475 0.5209 0.046 Uiso 1 1 calc R . .
C47 C 0.5968(6) 0.5193(5) 0.4563(3) 0.0344(17) Uani 1 1 d . . .
C48 C 0.6195(7) 0.5913(6) 0.4919(4) 0.042(2) Uani 1 1 d . . .
H48 H 0.6363 0.5868 0.5304 0.051 Uiso 1 1 calc R . .
C49 C 0.6185(8) 0.6679(6) 0.4741(4) 0.051(2) Uani 1 1 d . . .
H49 H 0.6366 0.7162 0.4992 0.061 Uiso 1 1 calc R . .
C50 C 0.5902(7) 0.6720(6) 0.4181(4) 0.044(2) Uani 1 1 d . . .
H50 H 0.5890 0.7243 0.4043 0.053 Uiso 1 1 calc R . .
C51 C 0.5645(7) 0.6040(5) 0.3828(4) 0.0401(19) Uani 1 1 d . . .
H51 H 0.5419 0.6089 0.3449 0.048 Uiso 1 1 calc R . .
C52 C 0.5692(6) 0.5254(5) 0.3990(3) 0.0333(17) Uani 1 1 d . . .
C53 C 0.3681(7) 0.2078(6) 0.3584(3) 0.041(2) Uani 1 1 d . . .
C54 C 0.2569(7) 0.1682(6) 0.3645(4) 0.045(2) Uani 1 1 d . . .
C55 C 0.2111(8) 0.2147(7) 0.3898(4) 0.053(2) Uani 1 1 d . . .
H55 H 0.2495 0.2731 0.4022 0.064 Uiso 1 1 calc R . .
C56 C 0.1117(9) 0.1767(8) 0.3967(5) 0.070(3) Uani 1 1 d . . .
H56 H 0.0824 0.2092 0.4143 0.084 Uiso 1 1 calc R . .
C57 C 0.0545(8) 0.0944(7) 0.3791(5) 0.064(3) Uani 1 1 d . . .
H57 H -0.0146 0.0689 0.3841 0.077 Uiso 1 1 calc R . .
C58 C 0.0976(8) 0.0483(7) 0.3541(5) 0.067(3) Uani 1 1 d . . .
H58 H 0.0578 -0.0099 0.3416 0.081 Uiso 1 1 calc R . .
C59 C 0.1982(8) 0.0847(6) 0.3464(4) 0.054(2) Uani 1 1 d . . .
H59 H 0.2264 0.0516 0.3285 0.065 Uiso 1 1 calc R . .
C60 C 0.3825(6) 0.3067(5) 0.0882(3) 0.0328(17) Uani 1 1 d . . .
C61 C 0.2691(6) 0.2800(5) 0.0644(3) 0.0354(18) Uani 1 1 d . . .
C62 C 0.2189(7) 0.3373(6) 0.0637(3) 0.0403(19) Uani 1 1 d . . .
H62 H 0.2563 0.3946 0.0789 0.048 Uiso 1 1 calc R . .
C63 C 0.1138(7) 0.3102(6) 0.0407(4) 0.050(2) Uani 1 1 d . . .
H63 H 0.0787 0.3484 0.0416 0.060 Uiso 1 1 calc R . .
C64 C 0.0603(7) 0.2287(6) 0.0167(4) 0.055(3) Uani 1 1 d . . .
H64 H -0.0107 0.2114 -0.0005 0.066 Uiso 1 1 calc R . .
C65 C 0.1099(8) 0.1717(7) 0.0176(5) 0.063(3) Uani 1 1 d . . .
H65 H 0.0728 0.1147 0.0017 0.075 Uiso 1 1 calc R . .
C66 C 0.2137(7) 0.1981(6) 0.0418(4) 0.047(2) Uani 1 1 d . . .
H66 H 0.2474 0.1586 0.0428 0.056 Uiso 1 1 calc R . .
C67 C 0.9543(6) 0.4369(5) 0.3345(3) 0.0354(18) Uani 1 1 d . . .
C68 C 1.0652(6) 0.4850(6) 0.3366(3) 0.0379(19) Uani 1 1 d . . .
C69 C 1.1382(7) 0.4495(7) 0.3572(4) 0.053(2) Uani 1 1 d . . .
H69 H 1.1161 0.3955 0.3723 0.064 Uiso 1 1 calc R . .
C70 C 1.2418(8) 0.4906(9) 0.3565(4) 0.068(3) Uani 1 1 d . . .
H70 H 1.2901 0.4645 0.3694 0.082 Uiso 1 1 calc R . .
C71 C 1.2734(8) 0.5707(9) 0.3364(4) 0.072(4) Uani 1 1 d . . .
H71 H 1.3443 0.5998 0.3355 0.087 Uiso 1 1 calc R . .
C72 C 1.2042(9) 0.6082(8) 0.3179(5) 0.073(3) Uani 1 1 d . . .
H72 H 1.2276 0.6642 0.3057 0.087 Uiso 1 1 calc R . .
C73 C 1.0992(8) 0.5649(7) 0.3169(4) 0.055(2) Uani 1 1 d . . .
H73 H 1.0510 0.5905 0.3025 0.066 Uiso 1 1 calc R . .
C74 C 0.4538(5) 0.0844(4) 0.1160(3) 0.0212(14) Uani 1 1 d . . .
C75 C 0.3666(8) 0.0678(6) 0.0238(4) 0.050(2) Uani 1 1 d . . .
H75 H 0.4282 0.1054 0.0141 0.060 Uiso 1 1 calc R . .
C76 C 0.3684(7) 0.0491(5) 0.0780(4) 0.040(2) Uani 1 1 d . . .
C77 C 0.2762(7) -0.0077(5) 0.0909(3) 0.041(2) Uani 1 1 d . . .
C78 C 0.1870(8) -0.0409(6) 0.0491(5) 0.059(3) Uani 1 1 d . . .
H78 H 0.1247 -0.0791 0.0579 0.071 Uiso 1 1 calc R . .
C79 C 0.1873(9) -0.0199(7) -0.0039(4) 0.062(3) Uani 1 1 d . . .
H79 H 0.1260 -0.0419 -0.0317 0.075 Uiso 1 1 calc R . .
C80 C 0.2789(10) 0.0341(7) -0.0160(4) 0.058(3) Uani 1 1 d . . .
H80 H 0.2809 0.0480 -0.0528 0.070 Uiso 1 1 calc R . .
C81 C 0.2686(16) -0.0331(9) 0.1433(5) 0.110(7) Uani 1 1 d D . .
H81 H 0.1987 -0.0697 0.1413 0.133 Uiso 1 1 calc R . .
C82 C 0.4476(6) 0.0298(4) 0.2729(3) 0.0298(17) Uani 1 1 d . . .
C83 C 0.3588(8) -0.0304(5) 0.2798(4) 0.045(2) Uani 1 1 d . . .
C84 C 0.2780(8) -0.0680(6) 0.2358(4) 0.050(2) Uani 1 1 d D . .
C85 C 0.1896(9) -0.1321(8) 0.2445(5) 0.074(3) Uani 1 1 d . . .
H85 H 0.1345 -0.1583 0.2138 0.089 Uiso 1 1 calc R . .
C86 C 0.1779(9) -0.1597(7) 0.2955(6) 0.078(4) Uani 1 1 d . . .
H86 H 0.1168 -0.2047 0.3003 0.094 Uiso 1 1 calc R . .
C87 C 0.2606(8) -0.1183(7) 0.3409(4) 0.061(3) Uani 1 1 d . . .
H87 H 0.2550 -0.1341 0.3771 0.073 Uiso 1 1 calc R . .
C88 C 0.3482(7) -0.0556(6) 0.3318(4) 0.044(2) Uani 1 1 d . . .
H88 H 0.4036 -0.0285 0.3622 0.053 Uiso 1 1 calc R . .
C89 C 0.3428(7) 0.1707(6) 0.2039(4) 0.050(2) Uani 1 1 d . . .
H89A H 0.3052 0.1482 0.1663 0.075 Uiso 1 1 calc R . .
H89B H 0.3470 0.2295 0.2101 0.075 Uiso 1 1 calc R . .
H89C H 0.3061 0.1349 0.2301 0.075 Uiso 1 1 calc R . .
C90 C 0.4689(10) -0.1047(7) 0.1360(5) 0.077(4) Uani 1 1 d . . .
H90A H 0.3972 -0.1426 0.1351 0.115 Uiso 1 1 calc R . .
H90B H 0.5118 -0.1391 0.1365 0.115 Uiso 1 1 calc R . .
H90C H 0.4718 -0.0722 0.1033 0.115 Uiso 1 1 calc R . .
C91 C 0.6557(13) 0.0221(8) 0.3451(7) 0.110(6) Uani 1 1 d . . .
H91A H 0.6208 -0.0032 0.3076 0.164 Uiso 1 1 calc R . .
H91B H 0.6203 -0.0142 0.3714 0.164 Uiso 1 1 calc R . .
H91C H 0.7278 0.0263 0.3519 0.164 Uiso 1 1 calc R . .
C92 C 0.6635(10) 0.1058(7) 0.0843(6) 0.082(4) Uani 1 1 d . . .
H92A H 0.6335 0.0625 0.1089 0.123 Uiso 1 1 calc R . .
H92B H 0.7345 0.1107 0.0847 0.123 Uiso 1 1 calc R . .
H92C H 0.6219 0.0889 0.0468 0.123 Uiso 1 1 calc R . .
C93 C 1.0352(7) 0.4719(8) 0.1843(4) 0.062(3) Uani 1 1 d . . .
H93A H 1.0365 0.4510 0.1477 0.093 Uiso 1 1 calc R . .
H93B H 1.0896 0.4632 0.2117 0.093 Uiso 1 1 calc R . .
H93C H 1.0472 0.5330 0.1846 0.093 Uiso 1 1 calc R . .
C94 C 0.4878(9) 0.7719(7) 0.2966(4) 0.057(3) Uani 1 1 d . . .
H94A H 0.5303 0.7932 0.3335 0.085 Uiso 1 1 calc R . .
H94B H 0.5011 0.7230 0.2834 0.085 Uiso 1 1 calc R . .
H94C H 0.4144 0.7539 0.2980 0.085 Uiso 1 1 calc R . .
C95 C 0.8512(13) 0.8852(10) 0.4585(7) 0.111(5) Uani 1 1 d . . .
H95A H 0.8626 0.8408 0.4382 0.166 Uiso 1 1 calc R . .
H95B H 0.8286 0.8630 0.4922 0.166 Uiso 1 1 calc R . .
H95C H 0.9159 0.9353 0.4682 0.166 Uiso 1 1 calc R . .
C96 C 0.0300(15) 0.2536(19) 0.1664(10) 0.212(15) Uani 1 1 d . . .
H96A H 0.0553 0.2962 0.1405 0.318 Uiso 1 1 calc R . .
H96B H 0.0496 0.2047 0.1606 0.318 Uiso 1 1 calc R . .
H96C H 0.0606 0.2792 0.2042 0.318 Uiso 1 1 calc R . .
C97 C 0.6515(15) 0.9399(11) 0.5256(8) 0.139(7) Uani 1 1 d . . .
H97A H 0.7214 0.9528 0.5476 0.208 Uiso 1 1 calc R . .
H97B H 0.6008 0.9168 0.5488 0.208 Uiso 1 1 calc R . .
H97C H 0.6460 0.9923 0.5108 0.208 Uiso 1 1 calc R . .
C98 C 0.9170(14) 0.2047(11) 0.2919(6) 0.111(6) Uani 1 1 d . . .
H98A H 0.9838 0.2421 0.2846 0.166 Uiso 1 1 calc R . .
H98B H 0.9157 0.1464 0.2950 0.166 Uiso 1 1 calc R . .
H98C H 0.9073 0.2256 0.3264 0.166 Uiso 1 1 calc R . .

loop_
_atom_site_aniso_label
_atom_site_aniso_U_11
_atom_site_aniso_U_22
_atom_site_aniso_U_33
_atom_site_aniso_U_23
_atom_site_aniso_U_13
_atom_site_aniso_U_12
Gd1 0.0274(2) 0.0300(2) 0.02687(19) 0.00380(14) 0.00618(14) 0.00952(16)
Gd2 0.0271(2) 0.0303(2) 0.0380(2) 0.00021(16) 0.00362(16) 0.01191(17)
Gd3 0.0390(2) 0.0282(2) 0.0446(2) 0.00357(17) 0.01660(18) 0.00838(18)
Ni1 0.0351(6) 0.0369(6) 0.0309(5) 0.0081(4) 0.0118(4) 0.0157(5)
Ni2 0.0272(5) 0.0324(5) 0.0302(5) 0.0035(4) 0.0056(4) 0.0114(4)
Ni3 0.0271(5) 0.0364(5) 0.0271(5) 0.0037(4) 0.0061(4) 0.0135(4)
Ni4 0.0331(6) 0.0317(5) 0.0312(5) 0.0050(4) 0.0099(4) 0.0120(4)
Ni5 0.0328(6) 0.0287(5) 0.0638(7) -0.0032(5) 0.0131(5) 0.0085(5)
N1 0.023(3) 0.040(4) 0.033(3) 0.005(3) 0.004(2) 0.010(3)
N2 0.027(3) 0.041(4) 0.035(3) 0.003(3) 0.005(3) 0.017(3)
N3 0.029(3) 0.049(4) 0.033(3) 0.010(3) 0.011(3) 0.017(3)
N4 0.029(3) 0.037(3) 0.036(3) 0.009(3) 0.016(3) 0.010(3)
N5 0.107(8) 0.098(7) 0.120(8) 0.000(6) 0.016(6) 0.062(6)
O1 0.042(3) 0.053(4) 0.030(3) 0.004(2) 0.011(2) 0.027(3)
O2 0.032(3) 0.034(3) 0.028(3) 0.004(2) 0.008(2) 0.012(2)
O3 0.029(3) 0.034(3) 0.032(3) 0.005(2) 0.005(2) 0.014(2)
O4 0.040(3) 0.042(3) 0.032(3) 0.003(2) 0.008(2) 0.017(3)
O5 0.044(4) 0.048(4) 0.053(4) 0.014(3) 0.019(3) 0.024(3)
O6 0.033(3) 0.028(3) 0.029(3) 0.003(2) 0.008(2) 0.009(2)
O7 0.039(3) 0.036(3) 0.032(3) 0.010(2) 0.017(2) 0.016(3)
O8 0.039(3) 0.036(3) 0.031(3) 0.004(2) 0.010(2) 0.017(3)
O9 0.034(3) 0.037(3) 0.050(3) 0.001(3) 0.014(3) 0.008(3)
O10 0.048(4) 0.037(3) 0.065(4) 0.002(3) 0.028(3) 0.011(3)
O11 0.025(3) 0.037(3) 0.038(3) 0.003(2) 0.002(2) 0.013(2)
O12 0.033(3) 0.036(3) 0.049(3) 0.004(3) 0.001(3) 0.016(3)
O13 0.030(3) 0.049(3) 0.033(3) 0.009(2) 0.007(2) 0.011(3)
O14 0.038(3) 0.053(4) 0.032(3) 0.014(3) 0.013(2) 0.019(3)
O15 0.042(3) 0.036(3) 0.033(3) 0.008(2) 0.012(2) 0.014(3)
O16 0.030(3) 0.032(3) 0.033(3) 0.002(2) 0.003(2) 0.009(2)
O17 0.021(3) 0.033(3) 0.032(3) -0.001(2) 0.007(2) 0.008(2)
O18 0.033(3) 0.034(3) 0.040(3) 0.002(2) 0.008(2) 0.014(3)
O19 0.026(3) 0.029(3) 0.057(4) 0.000(2) 0.010(2) 0.011(2)
O20 0.028(3) 0.034(3) 0.029(3) 0.005(2) 0.006(2) 0.014(2)
O21 0.057(4) 0.040(3) 0.063(4) -0.006(3) 0.006(3) 0.026(3)
O22 0.072(5) 0.040(3) 0.053(4) 0.009(3) 0.015(3) 0.026(3)
O23 0.048(4) 0.040(3) 0.055(4) 0.003(3) 0.018(3) 0.020(3)
O24 0.045(3) 0.032(3) 0.032(3) 0.004(2) 0.007(2) 0.017(3)
O25 0.028(3) 0.063(4) 0.034(3) 0.010(3) 0.008(2) 0.018(3)
O26A 0.152(19) 0.19(2) 0.060(10) -0.046(11) -0.037(10) 0.145(18)
O26B 0.097(17) 0.18(2) 0.081(14) -0.030(14) -0.007(11) 0.087(17)
O27 0.69(5) 0.29(2) 0.091(10) 0.013(12) 0.053(17) 0.39(3)
O28 0.116(9) 0.150(10) 0.098(8) 0.044(7) 0.031(6) 0.086(8)
O29 0.116(9) 0.138(9) 0.110(8) 0.043(7) 0.021(6) 0.098(8)
O30 0.121(10) 0.118(9) 0.141(10) 0.002(8) -0.014(8) 0.081(8)
O31 0.109(11) 0.205(16) 0.34(2) -0.158(17) 0.028(13) 0.048(11)
O32 0.085(7) 0.093(7) 0.142(9) 0.029(6) 0.033(6) 0.051(6)
O33 0.154(12) 0.188(14) 0.101(9) -0.011(8) 0.056(8) 0.009(10)
O34 0.28(2) 0.30(2) 0.176(13) 0.122(13) 0.120(13) 0.251(19)
C1 0.029(4) 0.035(4) 0.036(4) 0.005(3) 0.009(3) 0.014(4)
C2 0.036(5) 0.044(5) 0.048(5) -0.002(4) 0.014(4) 0.012(4)
C3 0.033(5) 0.038(5) 0.053(5) -0.008(4) 0.005(4) 0.007(4)
C4 0.034(5) 0.037(5) 0.056(6) 0.008(4) 0.013(4) -0.001(4)
C5 0.033(5) 0.048(5) 0.041(5) 0.008(4) 0.010(4) 0.010(4)
C6 0.030(4) 0.037(4) 0.033(4) 0.005(3) 0.006(3) 0.012(4)
C7 0.031(4) 0.044(5) 0.032(4) 0.002(3) 0.000(3) 0.010(4)
C8 0.031(4) 0.043(5) 0.036(4) 0.001(3) 0.006(3) 0.017(4)
C9 0.029(4) 0.051(5) 0.027(4) 0.002(3) 0.005(3) 0.019(4)
C10 0.042(5) 0.051(5) 0.033(4) 0.000(4) 0.008(4) 0.027(4)
C11 0.044(5) 0.055(6) 0.045(5) -0.002(4) 0.006(4) 0.027(5)
C12 0.050(6) 0.081(7) 0.033(5) 0.004(5) 0.013(4) 0.031(5)
C13 0.042(5) 0.053(5) 0.040(5) 0.006(4) 0.015(4) 0.019(4)
C14 0.024(4) 0.045(5) 0.029(4) 0.003(3) 0.003(3) 0.014(4)
C15 0.036(5) 0.038(5) 0.048(5) -0.008(4) 0.001(4) 0.019(4)
C16 0.040(5) 0.060(6) 0.038(5) -0.012(4) -0.008(4) 0.020(5)
C17 0.035(5) 0.073(7) 0.027(4) -0.005(4) -0.006(3) 0.017(5)
C18 0.027(4) 0.058(6) 0.034(4) 0.008(4) 0.003(3) 0.016(4)
C19 0.024(4) 0.040(4) 0.036(4) -0.003(3) 0.006(3) 0.012(3)
C20 0.032(4) 0.048(5) 0.043(5) 0.008(4) 0.010(4) 0.023(4)
C21 0.032(4) 0.042(5) 0.039(4) 0.007(4) 0.008(3) 0.018(4)
C22 0.060(6) 0.041(5) 0.055(6) 0.022(4) 0.016(5) 0.020(5)
C23 0.097(9) 0.040(5) 0.073(7) 0.005(5) 0.029(6) 0.033(6)
C24 0.078(8) 0.057(6) 0.059(6) -0.005(5) 0.008(5) 0.040(6)
C25 0.057(6) 0.049(5) 0.040(5) 0.004(4) 0.011(4) 0.029(5)
C26 0.030(4) 0.037(4) 0.038(4) 0.003(3) 0.002(3) 0.016(4)
C27 0.026(4) 0.039(4) 0.029(4) 0.004(3) 0.011(3) 0.013(3)
C28 0.032(4) 0.037(5) 0.039(4) 0.003(3) 0.010(3) 0.009(4)
C29 0.039(5) 0.035(5) 0.052(5) -0.003(4) 0.016(4) 0.006(4)
C30 0.034(5) 0.046(5) 0.046(5) -0.013(4) 0.008(4) 0.007(4)
C31 0.037(5) 0.061(6) 0.032(4) -0.006(4) 0.004(4) 0.010(4)
C32 0.025(4) 0.044(5) 0.037(4) 0.004(3) 0.015(3) 0.009(4)
C33 0.037(5) 0.055(6) 0.041(5) 0.013(4) 0.013(4) 0.013(4)
C34 0.028(4) 0.063(6) 0.043(5) 0.028(4) 0.014(4) 0.017(4)
C35 0.041(6) 0.077(7) 0.054(6) 0.027(5) 0.015(4) 0.021(5)
C36 0.058(7) 0.087(9) 0.077(8) 0.055(7) 0.022(6) 0.034(7)
C37 0.056(7) 0.069(8) 0.092(9) 0.045(7) 0.024(6) 0.029(6)
C38 0.047(6) 0.067(7) 0.066(7) 0.025(5) 0.021(5) 0.027(5)
C39 0.034(5) 0.053(5) 0.053(6) 0.024(4) 0.019(4) 0.020(4)
C40 0.029(4) 0.038(4) 0.043(5) 0.016(4) 0.014(3) 0.012(4)
C41 0.048(6) 0.053(5) 0.050(5) 0.024(4) 0.023(4) 0.029(5)
C42 0.059(7) 0.067(7) 0.060(6) 0.035(5) 0.025(5) 0.036(6)
C43 0.069(7) 0.070(7) 0.041(5) 0.022(5) 0.026(5) 0.036(6)
C44 0.053(6) 0.060(6) 0.040(5) 0.010(4) 0.016(4) 0.028(5)
C45 0.036(5) 0.047(5) 0.040(5) 0.016(4) 0.017(4) 0.023(4)
C46 0.040(5) 0.044(5) 0.034(4) 0.008(4) 0.014(4) 0.016(4)
C47 0.031(4) 0.035(4) 0.041(4) 0.007(3) 0.015(3) 0.013(4)
C48 0.047(5) 0.049(5) 0.040(5) 0.004(4) 0.016(4) 0.024(4)
C49 0.061(6) 0.040(5) 0.048(5) -0.006(4) 0.010(5) 0.016(5)
C50 0.054(6) 0.038(5) 0.048(5) 0.005(4) 0.015(4) 0.025(4)
C51 0.042(5) 0.036(5) 0.049(5) 0.009(4) 0.014(4) 0.019(4)
C52 0.029(4) 0.039(4) 0.035(4) 0.003(3) 0.012(3) 0.013(4)
C53 0.039(5) 0.043(5) 0.041(5) 0.006(4) 0.009(4) 0.014(4)
C54 0.038(5) 0.050(5) 0.042(5) 0.007(4) 0.008(4) 0.009(4)
C55 0.044(6) 0.053(6) 0.062(6) 0.000(5) 0.017(5) 0.015(5)
C56 0.051(7) 0.080(8) 0.080(8) -0.008(6) 0.028(6) 0.018(6)
C57 0.042(6) 0.062(7) 0.090(8) 0.020(6) 0.034(6) 0.012(5)
C58 0.049(6) 0.037(5) 0.098(9) 0.014(5) 0.017(6) -0.005(5)
C59 0.045(6) 0.045(5) 0.072(7) 0.007(5) 0.013(5) 0.016(5)
C60 0.029(4) 0.035(4) 0.034(4) 0.004(3) 0.004(3) 0.012(4)
C61 0.035(5) 0.043(5) 0.033(4) 0.007(3) 0.011(3) 0.018(4)
C62 0.033(5) 0.042(5) 0.047(5) 0.004(4) 0.009(4) 0.015(4)
C63 0.032(5) 0.047(5) 0.077(7) 0.007(5) 0.009(4) 0.023(4)
C64 0.023(4) 0.050(6) 0.083(7) -0.004(5) -0.007(4) 0.012(4)
C65 0.034(5) 0.050(6) 0.098(8) -0.015(6) -0.009(5) 0.021(5)
C66 0.032(5) 0.045(5) 0.061(6) -0.010(4) -0.003(4) 0.019(4)
C67 0.035(5) 0.044(5) 0.027(4) 0.001(3) 0.009(3) 0.014(4)
C68 0.034(5) 0.048(5) 0.023(4) -0.002(3) 0.005(3) 0.006(4)
C69 0.042(5) 0.078(7) 0.044(5) 0.013(5) 0.013(4) 0.024(5)
C70 0.044(6) 0.120(11) 0.048(6) 0.016(6) 0.015(5) 0.035(7)
C71 0.029(5) 0.115(11) 0.055(7) -0.003(6) 0.009(5) 0.005(6)
C72 0.053(7) 0.068(7) 0.072(8) -0.004(6) 0.026(6) -0.011(6)
C73 0.041(6) 0.059(6) 0.056(6) -0.003(5) 0.014(4) 0.006(5)
C74 0.014(3) 0.016(3) 0.031(4) -0.010(3) -0.011(3) 0.010(3)
C75 0.058(6) 0.041(5) 0.053(6) -0.003(4) 0.024(5) 0.014(5)
C76 0.047(5) 0.029(4) 0.046(5) -0.006(4) 0.008(4) 0.019(4)
C77 0.047(5) 0.033(4) 0.042(5) 0.000(4) 0.007(4) 0.015(4)
C78 0.039(6) 0.037(5) 0.092(8) -0.012(5) 0.009(5) 0.005(4)
C79 0.062(7) 0.051(6) 0.058(7) -0.023(5) -0.030(5) 0.023(6)
C80 0.092(9) 0.054(6) 0.035(5) -0.003(4) 0.004(5) 0.038(6)
C81 0.24(2) 0.100(10) 0.055(7) 0.015(7) 0.034(10) 0.136(13)
C82 0.041(5) 0.006(3) 0.048(4) 0.008(3) 0.034(4) 0.004(3)
C83 0.054(6) 0.031(4) 0.052(5) 0.005(4) 0.017(4) 0.017(4)
C84 0.065(7) 0.051(6) 0.040(5) 0.013(4) 0.011(5) 0.030(5)
C85 0.060(8) 0.080(9) 0.072(8) -0.003(7) -0.012(6) 0.029(7)
C86 0.039(6) 0.059(7) 0.110(10) 0.023(7) 0.012(6) -0.010(5)
C87 0.053(6) 0.072(7) 0.062(7) 0.023(5) 0.018(5) 0.026(6)
C88 0.044(5) 0.040(5) 0.047(5) 0.012(4) 0.015(4) 0.011(4)
C89 0.038(5) 0.039(5) 0.074(7) -0.002(4) 0.019(5) 0.012(4)
C90 0.082(9) 0.057(7) 0.099(9) -0.019(6) 0.006(7) 0.040(7)
C91 0.134(15) 0.061(8) 0.132(13) -0.017(8) -0.016(10) 0.056(9)
C92 0.065(8) 0.050(6) 0.141(12) -0.020(7) 0.039(8) 0.025(6)
C93 0.026(5) 0.114(9) 0.043(5) 0.016(5) 0.013(4) 0.019(5)
C94 0.071(7) 0.067(7) 0.043(5) 0.010(5) 0.021(5) 0.034(6)
C95 0.096(12) 0.084(10) 0.147(15) -0.003(10) 0.005(10) 0.037(9)
C96 0.104(16) 0.39(4) 0.21(2) 0.17(3) 0.066(15) 0.16(2)
C97 0.117(16) 0.097(13) 0.146(17) -0.004(12) 0.032(12) -0.027(11)
C98 0.138(15) 0.160(16) 0.088(10) 0.011(10) 0.031(10) 0.113(14)

loop_
_atom_type_symbol
_atom_type_description
_atom_type_scat_dispersion_real
_atom_type_scat_dispersion_imag
_atom_type_scat_source
C C 0.0033 0.0016 'International Tables Vol C Tables 4.2.6.8 and 6.1.1.4'
H H 0.0000 0.0000 'International Tables Vol C Tables 4.2.6.8 and 6.1.1.4'
N N 0.0061 0.0033 'International Tables Vol C Tables 4.2.6.8 and 6.1.1.4'
O O 0.0106 0.0060 'International Tables Vol C Tables 4.2.6.8 and 6.1.1.4'
Ni Ni 0.3393 1.1124 'International Tables Vol C Tables 4.2.6.8 and 6.1.1.4'
Gd Gd -0.1653 3.9035 'International Tables Vol C Tables 4.2.6.8 and 6.1.1.4'

loop_
_geom_angle_atom_site_label_1
_geom_angle_atom_site_label_2
_geom_angle_atom_site_label_3
_geom_angle
O13 Gd1 O17 146.11(17)
O13 Gd1 O15 82.60(19)
O17 Gd1 O15 108.23(18)
O13 Gd1 O16 141.84(18)
O17 Gd1 O16 69.23(17)
O15 Gd1 O16 67.59(18)
O13 Gd1 O24 111.2(2)
O17 Gd1 O24 79.82(17)
O15 Gd1 O24 142.89(18)
O16 Gd1 O24 82.91(18)
O13 Gd1 O20 85.32(18)
O17 Gd1 O20 68.23(16)
O15 Gd1 O20 73.56(17)
O16 Gd1 O20 107.17(17)
O24 Gd1 O20 139.33(17)
O13 Gd1 O6 77.17(18)
O17 Gd1 O6 136.60(17)
O15 Gd1 O6 71.18(17)
O16 Gd1 O6 71.13(17)
O24 Gd1 O6 78.46(17)
O20 Gd1 O6 142.22(16)
O13 Gd1 O2 79.50(18)
O17 Gd1 O2 71.09(17)
O15 Gd1 O2 137.93(17)
O16 Gd1 O2 138.66(17)
O24 Gd1 O2 79.17(17)
O20 Gd1 O2 67.31(17)
O6 Gd1 O2 138.92(17)
O13 Gd1 Ni1 69.01(13)
O17 Gd1 Ni1 136.78(12)
O15 Gd1 Ni1 35.61(13)
O16 Gd1 Ni1 72.91(12)
O24 Gd1 Ni1 115.52(12)
O20 Gd1 Ni1 105.04(12)
O6 Gd1 Ni1 37.37(12)
O2 Gd1 Ni1 148.25(12)
O13 Gd1 Gd2 122.35(14)
O17 Gd1 Gd2 36.62(12)
O15 Gd1 Gd2 78.58(13)
O16 Gd1 Gd2 75.72(12)
O24 Gd1 Gd2 116.44(13)
O20 Gd1 Gd2 37.11(12)
O6 Gd1 Gd2 141.52(12)
O2 Gd1 Gd2 79.51(12)
Ni1 Gd1 Gd2 113.73(2)
O13 Gd1 Gd3 118.90(14)
O17 Gd1 Gd3 77.98(12)
O15 Gd1 Gd3 36.32(14)
O16 Gd1 Gd3 35.52(13)
O24 Gd1 Gd3 118.43(13)
O20 Gd1 Gd3 79.59(12)
O6 Gd1 Gd3 80.09(12)
O2 Gd1 Gd3 140.98(12)
Ni1 Gd1 Gd3 59.01(2)
Gd2 Gd1 Gd3 61.510(11)
O12 Gd2 O17 79.59(18)
O12 Gd2 O20 138.72(18)
O17 Gd2 O20 68.53(17)
O12 Gd2 C74 79.7(2)
O17 Gd2 C74 146.9(2)
O20 Gd2 C74 139.96(18)
O12 Gd2 O19 85.27(19)
O17 Gd2 O19 80.43(17)
O20 Gd2 O19 113.29(18)
C74 Gd2 O19 72.4(2)
O12 Gd2 O23 115.5(2)
O17 Gd2 O23 137.45(19)
O20 Gd2 O23 76.43(19)
C74 Gd2 O23 75.2(2)
O19 Gd2 O23 137.25(19)
O12 Gd2 O18 141.7(2)
O17 Gd2 O18 109.02(17)
O20 Gd2 O18 75.73(18)
C74 Gd2 O18 73.7(2)
O19 Gd2 O18 60.74(18)
O23 Gd2 O18 83.96(19)
O12 Gd2 O3 75.46(19)
O17 Gd2 O3 69.85(17)
O20 Gd2 O3 69.46(17)
C74 Gd2 O3 128.3(2)
O19 Gd2 O3 146.86(17)
O23 Gd2 O3 75.87(18)
O18 Gd2 O3 142.88(18)
O12 Gd2 Ni5 102.52(14)
O17 Gd2 Ni5 121.68(12)
O20 Gd2 Ni5 116.19(12)
C74 Gd2 Ni5 40.47(17)
O19 Gd2 Ni5 42.69(12)
O23 Gd2 Ni5 94.87(14)
O18 Gd2 Ni5 40.49(13)
O3 Gd2 Ni5 168.07(12)
O12 Gd2 Ni2 66.23(14)
O17 Gd2 Ni2 34.52(12)
O20 Gd2 Ni2 72.68(12)
C74 Gd2 Ni2 145.16(15)
O19 Gd2 Ni2 110.23(12)
O23 Gd2 Ni2 112.33(14)
O18 Gd2 Ni2 139.23(13)
O3 Gd2 Ni2 37.17(12)
Ni5 Gd2 Ni2 152.79(3)
O12 Gd2 Ni3 111.71(14)
O17 Gd2 Ni3 70.43(12)
O20 Gd2 Ni3 33.34(12)
C74 Gd2 Ni3 141.87(16)
O19 Gd2 Ni3 142.11(13)
O23 Gd2 Ni3 67.03(15)
O18 Gd2 Ni3 106.25(13)
O3 Gd2 Ni3 37.05(12)
Ni5 Gd2 Ni3 145.50(3)
Ni2 Gd2 Ni3 54.29(2)
O12 Gd2 Gd1 115.85(14)
O17 Gd2 Gd1 36.26(12)
O20 Gd2 Gd1 37.80(12)
C74 Gd2 Gd1 151.36(17)
O19 Gd2 Gd1 84.58(13)
O23 Gd2 Gd1 114.22(15)
O18 Gd2 Gd1 80.29(13)
O3 Gd2 Gd1 80.11(12)
Ni5 Gd2 Gd1 110.92(2)
Ni2 Gd2 Gd1 58.962(18)
Ni3 Gd2 Gd1 57.605(17)
O10 Gd3 O16 81.5(2)
O10 Gd3 O15 140.2(2)
O16 Gd3 O15 68.04(18)
O10 Gd3 C82 80.0(2)
O16 Gd3 C82 145.4(2)
O15 Gd3 C82 138.9(2)
O10 Gd3 O22 114.2(2)
O16 Gd3 O22 136.8(2)
O15 Gd3 O22 76.5(2)
C82 Gd3 O22 77.6(3)
O10 Gd3 O19 86.0(2)
O16 Gd3 O19 78.00(17)
O15 Gd3 O19 110.79(18)
C82 Gd3 O19 71.8(2)
O22 Gd3 O19 139.59(19)
O10 Gd3 O18 141.0(2)
O16 Gd3 O18 106.61(18)
O15 Gd3 O18 74.74(18)
C82 Gd3 O18 72.2(2)
O22 Gd3 O18 86.24(19)
O19 Gd3 O18 59.77(18)
O10 Gd3 O7 76.3(2)
O16 Gd3 O7 69.77(17)
O15 Gd3 O7 69.56(17)
C82 Gd3 O7 132.3(2)
O22 Gd3 O7 75.37(19)
O19 Gd3 O7 145.02(17)
O18 Gd3 O7 142.67(18)
O10 Gd3 Ni5 102.16(16)
O16 Gd3 Ni5 118.60(13)
O15 Gd3 Ni5 114.57(13)
C82 Gd3 Ni5 39.62(17)
O22 Gd3 Ni5 97.90(15)
O19 Gd3 Ni5 42.11(12)
O18 Gd3 Ni5 39.94(13)
O7 Gd3 Ni5 171.38(12)
O10 Gd3 Ni4 67.43(15)
O16 Gd3 Ni4 34.77(12)
O15 Gd3 Ni4 72.97(13)
C82 Gd3 Ni4 147.25(16)
O22 Gd3 Ni4 111.82(15)
O19 Gd3 Ni4 108.19(12)
O18 Gd3 Ni4 137.53(13)
O7 Gd3 Ni4 37.07(12)
Ni5 Gd3 Ni4 150.25(3)
O10 Gd3 Gd1 117.54(15)
O16 Gd3 Gd1 36.09(13)
O15 Gd3 Gd1 36.23(13)
C82 Gd3 Gd1 149.15(17)
O22 Gd3 Gd1 112.73(16)
O19 Gd3 Gd1 83.75(13)
O18 Gd3 Gd1 79.44(13)
O7 Gd3 Gd1 78.29(12)
Ni5 Gd3 Gd1 109.61(2)
Ni4 Gd3 Gd1 58.242(19)
O10 Gd3 Gd2 119.97(17)
O16 Gd3 Gd2 73.97(12)
O15 Gd3 Gd2 76.46(12)
C82 Gd3 Gd2 90.49(17)
O22 Gd3 Gd2 121.18(15)
O19 Gd3 Gd2 36.00(13)
O18 Gd3 Gd2 36.33(12)
O7 Gd3 Gd2 137.24(12)
Ni5 Gd3 Gd2 50.92(2)
Ni4 Gd3 Gd2 108.50(2)
Gd1 Gd3 Gd2 59.001(10)
N3 Ni1 O5 93.6(3)
N3 Ni1 O15 170.1(3)
O5 Ni1 O15 96.2(2)
N3 Ni1 O6 83.3(2)
O5 Ni1 O6 173.8(2)
O15 Ni1 O6 86.9(2)
N3 Ni1 O14 88.3(2)
O5 Ni1 O14 93.6(2)
O15 Ni1 O14 92.5(2)
O6 Ni1 O14 91.6(2)
N3 Ni1 O7 96.5(2)
O5 Ni1 O7 90.2(2)
O15 Ni1 O7 82.0(2)
O6 Ni1 O7 84.8(2)
O14 Ni1 O7 173.6(2)
N3 Ni1 Gd1 127.1(2)
O5 Ni1 Gd1 138.55(18)
O15 Ni1 Gd1 43.56(15)
O6 Ni1 Gd1 45.70(13)
O14 Ni1 Gd1 81.43(15)
O7 Ni1 Gd1 92.32(13)
N2 Ni2 O4 92.5(2)
N2 Ni2 O17 167.5(2)
O4 Ni2 O17 99.8(2)
N2 Ni2 O11 92.5(2)
O4 Ni2 O11 94.2(2)
O17 Ni2 O11 88.5(2)
N2 Ni2 O3 82.1(2)
O4 Ni2 O3 168.4(2)
O17 Ni2 O3 85.4(2)
O11 Ni2 O3 96.3(2)
N2 Ni2 O2 98.0(2)
O4 Ni2 O2 87.9(2)
O17 Ni2 O2 80.62(19)
O11 Ni2 O2 169.1(2)
O3 Ni2 O2 82.74(19)
N2 Ni2 Gd2 125.30(19)
O4 Ni2 Gd2 141.98(16)
O17 Ni2 Gd2 42.57(14)
O11 Ni2 Gd2 81.74(15)
O3 Ni2 Gd2 45.30(14)
O2 Ni2 Gd2 90.04(13)
N1 Ni3 O20 166.6(2)
N1 Ni3 O1 91.9(2)
O20 Ni3 O1 101.4(2)
N1 Ni3 O2 82.8(2)
O20 Ni3 O2 83.9(2)
O1 Ni3 O2 174.7(2)
N1 Ni3 O25 91.1(2)
O20 Ni3 O25 87.8(2)
O1 Ni3 O25 90.0(2)
O2 Ni3 O25 90.9(2)
N1 Ni3 O3 97.9(2)
O20 Ni3 O3 83.0(2)
O1 Ni3 O3 91.4(2)
O2 Ni3 O3 88.6(2)
O25 Ni3 O3 170.8(2)
N1 Ni3 Gd2 141.43(18)
O20 Ni3 Gd2 40.60(14)
O1 Ni3 Gd2 91.00(17)
O2 Ni3 Gd2 92.60(15)
O25 Ni3 Gd2 127.30(16)
O3 Ni3 Gd2 43.60(14)
N4 Ni4 O8 94.6(2)
N4 Ni4 O16 169.1(2)
O8 Ni4 O16 96.0(2)
N4 Ni4 O7 82.9(2)
O8 Ni4 O7 172.0(2)
O16 Ni4 O7 86.2(2)
N4 Ni4 O9 89.5(2)
O8 Ni4 O9 93.5(2)
O16 Ni4 O9 92.1(2)
O7 Ni4 O9 94.0(2)
N4 Ni4 O6 96.3(2)
O8 Ni4 O6 89.0(2)
O16 Ni4 O6 81.7(2)
O7 Ni4 O6 83.8(2)
O9 Ni4 O6 173.5(2)
N4 Ni4 Gd3 127.7(2)
O8 Ni4 Gd3 137.13(15)
O16 Ni4 Gd3 42.11(15)
O7 Ni4 Gd3 46.91(15)
O9 Ni4 Gd3 81.83(16)
O6 Ni4 Gd3 92.29(12)
N5 Ni5 C82 76.8(4)
N5 Ni5 C74 100.9(4)
C82 Ni5 C74 172.6(3)
N5 Ni5 O18 165.8(4)
C82 Ni5 O18 90.1(3)
C74 Ni5 O18 91.3(2)
N5 Ni5 O21 91.6(4)
C82 Ni5 O21 93.1(3)
C74 Ni5 O21 94.0(3)
O18 Ni5 O21 94.8(2)
N5 Ni5 O19 100.9(4)
C82 Ni5 O19 86.7(2)
C74 Ni5 O19 86.8(2)
O18 Ni5 O19 72.3(2)
O21 Ni5 O19 167.1(2)
N5 Ni5 Gd2 134.1(3)
C82 Ni5 Gd2 126.46(19)
C74 Ni5 Gd2 50.45(17)
O18 Ni5 Gd2 50.97(15)
O21 Ni5 Gd2 121.35(19)
O19 Ni5 Gd2 50.63(15)
N5 Ni5 Gd3 114.6(4)
C82 Ni5 Gd3 49.24(19)
C74 Ni5 Gd3 127.56(18)
O18 Ni5 Gd3 51.33(15)
O21 Ni5 Gd3 120.75(19)
O19 Ni5 Gd3 50.75(16)
Gd2 Ni5 Gd3 77.33(3)
C7 N1 C6 124.3(7)
C7 N1 Ni3 125.2(6)
C6 N1 Ni3 110.5(5)
C20 N2 C19 123.1(7)
C20 N2 Ni2 126.7(6)
C19 N2 Ni2 110.2(5)
C33 N3 C32 123.1(7)
C33 N3 Ni1 126.0(6)
C32 N3 Ni1 110.8(5)
C46 N4 C45 124.4(7)
C46 N4 Ni4 124.7(6)
C45 N4 Ni4 110.9(5)
C81 N5 C84 132.6(15)
C81 N5 Ni5 107.6(13)
C84 N5 Ni5 119.9(9)
C9 O1 Ni3 122.8(5)
C1 O2 Ni3 107.8(4)
C1 O2 Ni2 112.8(4)
Ni3 O2 Ni2 91.66(19)
C1 O2 Gd1 138.0(5)
Ni3 O2 Gd1 101.7(2)
Ni2 O2 Gd1 95.32(18)
C14 O3 Ni2 105.9(4)
C14 O3 Ni3 117.6(4)
Ni2 O3 Ni3 96.9(2)
C14 O3 Gd2 132.5(5)
Ni2 O3 Gd2 97.53(19)
Ni3 O3 Gd2 99.36(19)
C26 O4 Ni2 124.6(5)
C39 O5 Ni1 124.3(6)
C27 O6 Ni1 107.3(4)
C27 O6 Ni4 112.7(4)
Ni1 O6 Ni4 95.0(2)
C27 O6 Gd1 138.9(4)
Ni1 O6 Gd1 96.93(19)
Ni4 O6 Gd1 97.29(19)
C40 O7 Ni4 107.6(5)
C40 O7 Ni1 113.0(5)
Ni4 O7 Ni1 96.4(2)
C40 O7 Gd3 137.9(5)
Ni4 O7 Gd3 96.0(2)
Ni1 O7 Gd3 97.86(18)
C52 O8 Ni4 123.6(5)
C53 O9 Ni4 126.9(6)
C53 O10 Gd3 136.7(6)
C60 O11 Ni2 125.7(5)
C60 O12 Gd2 136.3(5)
C67 O13 Gd1 134.8(5)
C67 O14 Ni1 129.1(5)
Ni1 O15 Gd1 100.8(2)
Ni1 O15 Gd3 108.9(2)
Gd1 O15 Gd3 107.5(2)
Ni4 O16 Gd3 103.1(2)
Ni4 O16 Gd1 107.8(2)
Gd3 O16 Gd1 108.4(2)
Ni2 O17 Gd1 110.3(2)
Ni2 O17 Gd2 102.9(2)
Gd1 O17 Gd2 107.12(19)
Ni5 O18 Gd2 88.5(2)
Ni5 O18 Gd3 88.7(2)
Gd2 O18 Gd3 106.6(2)
C89 O19 Ni5 117.7(5)
C89 O19 Gd2 123.7(5)
Ni5 O19 Gd2 86.68(19)
C89 O19 Gd3 122.6(5)
Ni5 O19 Gd3 87.14(19)
Gd2 O19 Gd3 107.5(2)
Ni3 O20 Gd2 106.1(2)
Ni3 O20 Gd1 105.7(2)
Gd2 O20 Gd1 105.09(19)
C90 O21 Ni5 123.5(6)
C91 O22 Gd3 134.0(7)
C92 O23 Gd2 134.9(6)
C93 O25 Ni3 126.0(5)
O2 C1 C2 122.4(7)
O2 C1 C6 119.8(7)
C2 C1 C6 117.8(7)
C3 C2 C1 121.2(8)
C4 C3 C2 120.0(8)
C5 C4 C3 120.6(8)
C4 C5 C6 120.3(8)
C5 C6 C1 120.1(7)
C5 C6 N1 125.7(7)
C1 C6 N1 114.2(7)
N1 C7 C8 126.6(8)
C13 C8 C7 116.4(8)
C13 C8 C9 118.4(7)
C7 C8 C9 125.2(7)
O1 C9 C10 118.5(8)
O1 C9 C8 124.0(7)
C10 C9 C8 117.5(7)
C11 C10 C9 122.5(8)
C12 C11 C10 121.0(8)
C11 C12 C13 118.5(8)
C12 C13 C8 122.1(9)
O3 C14 C15 122.9(8)
O3 C14 C19 118.5(7)
C15 C14 C19 118.6(7)
C16 C15 C14 120.5(8)
C15 C16 C17 120.6(8)
C18 C17 C16 120.4(8)
C17 C18 C19 119.7(9)
C18 C19 C14 120.0(7)
C18 C19 N2 124.9(8)
C14 C19 N2 115.1(7)
N2 C20 C21 125.0(8)
C22 C21 C20 116.9(8)
C22 C21 C26 118.4(8)
C20 C21 C26 124.7(8)
C23 C22 C21 123.4(9)
C24 C23 C22 116.9(10)
C23 C24 C25 122.4(9)
C24 C25 C26 121.9(9)
O4 C26 C25 118.6(8)
O4 C26 C21 124.5(7)
C25 C26 C21 116.9(8)
O6 C27 C28 122.2(7)
O6 C27 C32 119.6(7)
C28 C27 C32 118.1(7)
C29 C28 C27 120.7(8)
C28 C29 C30 120.8(8)
C31 C30 C29 120.3(8)
C30 C31 C32 120.4(8)
C31 C32 C27 119.6(8)
C31 C32 N3 125.5(8)
C27 C32 N3 114.8(7)
N3 C33 C34 124.3(9)
C39 C34 C35 117.6(9)
C39 C34 C33 126.8(8)
C35 C34 C33 115.5(9)
C36 C35 C34 123.1(11)
C35 C36 C37 117.7(10)
C38 C37 C36 121.3(11)
C37 C38 C39 121.5(11)
O5 C39 C38 117.0(9)
O5 C39 C34 124.4(8)
C38 C39 C34 118.6(9)
O7 C40 C41 121.7(8)
O7 C40 C45 119.3(7)
C41 C40 C45 119.1(7)
C42 C41 C40 118.7(9)
C43 C42 C41 121.0(9)
C44 C43 C42 120.0(9)
C43 C44 C45 120.8(9)
C44 C45 C40 120.3(8)
C44 C45 N4 124.9(8)
C40 C45 N4 114.7(7)
N4 C46 C47 125.8(8)
C48 C47 C52 118.4(8)
C48 C47 C46 116.1(7)
C52 C47 C46 125.5(7)
C49 C48 C47 123.3(8)
C48 C49 C50 117.2(8)
C51 C50 C49 121.3(9)
C50 C51 C52 123.3(8)
O8 C52 C51 119.2(7)
O8 C52 C47 124.5(7)
C51 C52 C47 116.3(7)
O9 C53 O10 126.1(8)
O9 C53 C54 117.5(8)
O10 C53 C54 116.4(8)
C59 C54 C55 117.7(9)
C59 C54 C53 120.7(9)
C55 C54 C53 121.5(8)
C56 C55 C54 120.6(10)
C57 C56 C55 121.5(10)
C56 C57 C58 118.7(10)
C57 C58 C59 121.3(10)
C54 C59 C58 120.1(10)
O12 C60 O11 126.3(7)
O12 C60 C61 116.5(7)
O11 C60 C61 117.3(7)
C66 C61 C62 119.0(8)
C66 C61 C60 119.5(7)
C62 C61 C60 121.5(8)
C63 C62 C61 119.6(8)
C64 C63 C62 120.5(8)
C63 C64 C65 119.9(8)
C66 C65 C64 119.4(9)
C61 C66 C65 121.4(8)
O14 C67 O13 124.9(8)
O14 C67 C68 118.5(7)
O13 C67 C68 116.5(7)
C73 C68 C69 118.4(9)
C73 C68 C67 121.1(8)
C69 C68 C67 120.5(8)
C70 C69 C68 121.8(10)
C69 C70 C71 118.4(11)
C72 C71 C70 120.9(10)
C71 C72 C73 120.3(12)
C68 C73 C72 120.1(11)
C76 C74 Ni5 120.0(6)
C76 C74 Gd2 133.1(5)
Ni5 C74 Gd2 89.1(2)
C80 C75 C76 121.8(10)
C74 C76 C75 120.6(9)
C74 C76 C77 121.6(8)
C75 C76 C77 117.7(8)
C81 C77 C78 117.6(12)
C81 C77 C76 123.3(11)
C78 C77 C76 119.1(9)
C79 C78 C77 121.7(10)
C78 C79 C80 118.3(9)
C75 C80 C79 121.4(9)
N5 C81 C77 147(2)
C83 C82 Ni5 115.1(7)
C83 C82 Gd3 138.1(5)
Ni5 C82 Gd3 91.1(2)
C82 C83 C84 121.2(9)
C82 C83 C88 119.7(9)
C84 C83 C88 119.2(9)
C83 C84 C85 119.2(9)
C83 C84 N5 106.4(10)
C85 C84 N5 134.3(10)
C86 C85 C84 122.8(10)
C85 C86 C87 117.5(10)
C88 C87 C86 119.2(10)
C87 C88 C83 122.1(9)

loop_
_geom_bond_atom_site_label_1
_geom_bond_atom_site_label_2
_geom_bond_distance
Gd1 O13 2.354(5)
Gd1 O17 2.360(5)
Gd1 O15 2.375(5)
Gd1 O16 2.379(5)
Gd1 O24 2.397(5)
Gd1 O20 2.421(5)
Gd1 O6 2.440(5)
Gd1 O2 2.492(5)
Gd1 Ni1 3.3848(10)
Gd1 Gd2 3.8135(6)
Gd1 Gd3 3.8328(6)
Gd2 O12 2.320(5)
Gd2 O17 2.380(5)
Gd2 O20 2.383(5)
Gd2 C74 2.399(6)
Gd2 O19 2.409(6)
Gd2 O23 2.410(6)
Gd2 O18 2.418(5)
Gd2 O3 2.459(5)
Gd2 Ni5 3.1112(12)
Gd2 Ni2 3.4297(11)
Gd2 Ni3 3.5187(11)
Gd3 O10 2.310(6)
Gd3 O16 2.347(5)
Gd3 O15 2.379(6)
Gd3 C82 2.384(7)
Gd3 O22 2.398(6)
Gd3 O19 2.440(6)
Gd3 O18 2.458(5)
Gd3 O7 2.503(5)
Gd3 Ni5 3.1472(12)
Gd3 Ni4 3.4084(11)
Ni1 N3 1.974(7)
Ni1 O5 1.994(6)
Ni1 O15 2.007(5)
Ni1 O6 2.070(5)
Ni1 O14 2.100(6)
Ni1 O7 2.234(5)
Ni2 N2 1.975(7)
Ni2 O4 1.990(5)
Ni2 O17 1.994(5)
Ni2 O11 2.080(5)
Ni2 O3 2.090(5)
Ni2 O2 2.349(5)
Ni3 N1 1.989(7)
Ni3 O20 2.012(5)
Ni3 O1 2.016(5)
Ni3 O2 2.063(5)
Ni3 O25 2.116(6)
Ni3 O3 2.148(5)
Ni4 N4 1.965(6)
Ni4 O8 1.986(5)
Ni4 O16 1.996(5)
Ni4 O7 2.066(5)
Ni4 O9 2.071(6)
Ni4 O6 2.278(5)
Ni5 N5 1.991(11)
Ni5 C82 2.007(7)
Ni5 C74 2.020(7)
Ni5 O18 2.021(6)
Ni5 O21 2.097(6)
Ni5 O19 2.113(5)
N1 C7 1.261(10)
N1 C6 1.426(10)
N2 C20 1.267(10)
N2 C19 1.420(9)
N3 C33 1.290(10)
N3 C32 1.424(10)
N4 C46 1.276(10)
N4 C45 1.419(10)
N5 C81 1.148(13)
N5 C84 1.433(12)
O1 C9 1.328(9)
O2 C1 1.337(9)
O3 C14 1.368(9)
O4 C26 1.311(10)
O5 C39 1.332(10)
O6 C27 1.352(9)
O7 C40 1.338(9)
O8 C52 1.321(9)
O9 C53 1.256(10)
O10 C53 1.258(10)
O11 C60 1.253(9)
O12 C60 1.244(9)
O13 C67 1.279(9)
O14 C67 1.244(9)
O19 C89 1.390(10)
O21 C90 1.401(12)
O22 C91 1.417(12)
O23 C92 1.405(11)
O25 C93 1.418(10)
O27 C94 1.28(2)
O28 C96 1.35(2)
O29 C98 1.432(17)
O30 C95 1.388(17)
O31 C97 1.239(19)
C1 C2 1.389(11)
C1 C6 1.424(10)
C2 C3 1.384(12)
C3 C4 1.379(12)
C4 C5 1.371(12)
C5 C6 1.386(11)
C7 C8 1.416(11)
C8 C13 1.410(11)
C8 C9 1.421(12)
C9 C10 1.410(11)
C10 C11 1.369(12)
C11 C12 1.368(13)
C12 C13 1.400(13)
C14 C15 1.381(11)
C14 C19 1.412(11)
C15 C16 1.369(12)
C16 C17 1.379(13)
C17 C18 1.368(12)
C18 C19 1.390(11)
C20 C21 1.436(11)
C21 C22 1.388(12)
C21 C26 1.436(11)
C22 C23 1.376(13)
C23 C24 1.363(15)
C24 C25 1.370(14)
C25 C26 1.380(11)
C27 C28 1.389(11)
C27 C32 1.415(11)
C28 C29 1.367(11)
C29 C30 1.372(13)
C30 C31 1.359(13)
C31 C32 1.389(11)
C33 C34 1.428(13)
C34 C39 1.408(13)
C34 C35 1.410(12)
C35 C36 1.366(15)
C36 C37 1.376(17)
C37 C38 1.374(15)
C38 C39 1.382(13)
C40 C41 1.409(11)
C40 C45 1.415(12)
C41 C42 1.408(12)
C42 C43 1.385(14)
C43 C44 1.377(13)
C44 C45 1.381(11)
C46 C47 1.444(11)
C47 C48 1.400(11)
C47 C52 1.416(11)
C48 C49 1.368(12)
C49 C50 1.383(12)
C50 C51 1.334(12)
C51 C52 1.405(11)
C53 C54 1.512(12)
C54 C59 1.368(13)
C54 C55 1.400(13)
C55 C56 1.366(14)
C56 C57 1.345(15)
C57 C58 1.365(15)
C58 C59 1.385(14)
C60 C61 1.498(11)
C61 C66 1.368(12)
C61 C62 1.394(11)
C62 C63 1.390(12)
C63 C64 1.369(13)
C64 C65 1.382(13)
C65 C66 1.381(12)
C67 C68 1.474(11)
C68 C73 1.380(13)
C68 C69 1.394(13)
C69 C70 1.382(14)
C70 C71 1.384(17)
C71 C72 1.362(17)
C72 C73 1.394(14)
C74 C76 1.320(11)
C75 C80 1.361(14)
C75 C76 1.380(12)
C76 C77 1.408(12)
C77 C81 1.383(14)
C77 C78 1.402(13)
C78 C79 1.365(15)
C79 C80 1.377(16)
C82 C83 1.340(11)
C83 C84 1.375(13)
C83 C88 1.380(12)
C84 C85 1.378(16)
C85 C86 1.371(16)
C86 C87 1.422(16)
C87 C88 1.365(13)
